data_4512998
loop_
_publ_author_name
'Pfeiffer, Constance R.'
'Atwood, Stuart G.'
'Samadello, Luca'
'Atwood, Jerry L.'

_publ_section_title
;
 Investigating Properties and Trends of Cocrystals Composed of
 Pyrogallol[4]arenes and Anthracene-Based Fluorescent Probes
;
_journal_issue 6
_journal_name_full 'Crystal Growth &amp; Design'
_journal_page_first 2958
_journal_paper_doi 10.1021/acs.cgd.5b00385
_journal_volume 15
_journal_year 2015
_chemical_formula_moiety 'C40H48O16, C16H14O, 3(CH4O)'
_chemical_formula_sum 'C59 H74 O20'
_chemical_formula_weight 1103.18
_space_group_IT_number 14
_symmetry_cell_setting monoclinic
_symmetry_Int_Tables_number 14
_symmetry_space_group_name_Hall '-P 2yn'
_symmetry_space_group_name_H-M 'P 1 21/n 1'
_atom_sites_solution_hydrogens geom
_atom_sites_solution_primary direct
_atom_sites_solution_secondary difmap
_audit_creation_method SHELXL-97
_cell_angle_alpha 90.00
_cell_angle_beta 94.531(5)
_cell_angle_gamma 90.00
_cell_formula_units_Z 4
_cell_length_a 10.358(4)
_cell_length_b 23.029(9)
_cell_length_c 23.208(9)
_cell_measurement_reflns_used 3247
_cell_measurement_temperature 173(2)
_cell_measurement_theta_max 20.1
_cell_measurement_theta_min 2.2
_cell_volume 5519(4)
_computing_cell_refinement 'APEX2 (Bruker AXS, 2008)'
_computing_data_collection 'APEX2 (Bruker AXS, 2008)'
_computing_data_reduction 'APEX2 (Bruker AXS, 2008)'
_computing_molecular_graphics 'X-SEED, Barbour, 2001'
_computing_publication_material 'CIFTAB (Sheldrick, 2013)'
_computing_structure_refinement 'SHELXL-1997 (Sheldrick, 1997)'
_computing_structure_solution 'SHELXS-1997 (Sheldrick, 1997)'
_diffrn_ambient_temperature 173(2)
_diffrn_measured_fraction_theta_full 0.963
_diffrn_measured_fraction_theta_max 0.963
_diffrn_measurement_device_type 'Bruker APEXII CCD area detector'
_diffrn_measurement_method 'omega scans'
_diffrn_radiation_monochromator graphite
_diffrn_radiation_type MoK\a
_diffrn_radiation_wavelength 0.71073
_diffrn_reflns_av_R_equivalents 0.1605
_diffrn_reflns_av_sigmaI/netI 0.1451
_diffrn_reflns_limit_h_max 13
_diffrn_reflns_limit_h_min -13
_diffrn_reflns_limit_k_max 29
_diffrn_reflns_limit_k_min -29
_diffrn_reflns_limit_l_max 30
_diffrn_reflns_limit_l_min -31
_diffrn_reflns_number 64923
_diffrn_reflns_theta_full 28.36
_diffrn_reflns_theta_max 28.36
_diffrn_reflns_theta_min 1.25
_diffrn_source 'fine-focus sealed tube'
_diffrn_standards_decay_% 0.0
_exptl_absorpt_coefficient_mu 0.100
_exptl_absorpt_correction_T_max 0.99
_exptl_absorpt_correction_T_min 0.67
_exptl_absorpt_correction_type multi-scan
_exptl_absorpt_process_details
;
 Data were corrected for decay and absorption using the program SADABS 
 (Sheldrick, G. M. (2003). SADABS. Version 2.10. University of
 G\"ottingen, Germany).
;
_exptl_crystal_colour colourless
_exptl_crystal_density_diffrn 1.328
_exptl_crystal_density_method 'not measured'
_exptl_crystal_description plate
_exptl_crystal_F_000 2352
_exptl_crystal_size_max 0.14
_exptl_crystal_size_mid 0.12
_exptl_crystal_size_min 0.05
_refine_diff_density_max 0.729
_refine_diff_density_min -0.409
_refine_diff_density_rms 0.070
_refine_ls_extinction_method none
_refine_ls_goodness_of_fit_ref 0.993
_refine_ls_hydrogen_treatment constr
_refine_ls_matrix_type full
_refine_ls_number_parameters 731
_refine_ls_number_reflns 13287
_refine_ls_number_restraints 0
_refine_ls_restrained_S_all 0.993
_refine_ls_R_factor_all 0.1777
_refine_ls_R_factor_gt 0.0704
_refine_ls_shift/su_max 0.000
_refine_ls_shift/su_mean 0.000
_refine_ls_structure_factor_coef Fsqd
_refine_ls_weighting_details 'calc w=1/[\s^2^(Fo^2^)+(0.0860P)^2^+0.0000P] where P=(Fo^2^+2Fc^2^)/3'
_refine_ls_weighting_scheme calc
_refine_ls_wR_factor_gt 0.1551
_refine_ls_wR_factor_ref 0.2060
_reflns_number_gt 6067
_reflns_number_total 13287
_reflns_threshold_expression >2sigma(I)
_cod_data_source_file cg5b00385_si_001.cif
_cod_data_source_block Cocrystal_17
_cod_depositor_comments 'Adding full bibliography for 4512982--4512998.cif.'
_cod_original_sg_symbol_H-M 'P 21/n'
_cod_database_code 4512998

loop_
_symmetry_equiv_pos_as_xyz
'x, y, z'
'-x+1/2, y+1/2, -z+1/2'
'-x, -y, -z'
'x-1/2, -y-1/2, z-1/2'

loop_
_atom_site_label
_atom_site_type_symbol
_atom_site_fract_x
_atom_site_fract_y
_atom_site_fract_z
_atom_site_U_iso_or_equiv
_atom_site_adp_type
_atom_site_occupancy
_atom_site_symmetry_multiplicity
_atom_site_calc_flag
_atom_site_refinement_flags
O1 O 0.7160(2) 0.22569(10) 0.49007(10) 0.0273(5) Uani 1 1 d .
H1 H 0.7874 0.2325 0.5084 0.033 Uiso 1 1 d .
O8 O 0.4117(2) 0.25692(10) 0.07560(9) 0.0271(5) Uani 1 1 d .
H8 H 0.4174 0.2210 0.0700 0.032 Uiso 1 1 calc R
O2 O 0.8638(2) 0.32291(10) 0.48878(10) 0.0299(6) Uani 1 1 d .
H2 H 0.9029 0.3535 0.4810 0.036 Uiso 1 1 calc R
O3 O 0.7651(2) 0.42530(10) 0.44408(10) 0.0283(6) Uani 1 1 d .
H3 H 0.7469 0.4441 0.4135 0.034 Uiso 1 1 calc R
O6 O 0.6490(2) 0.13535(11) 0.41921(11) 0.0333(6) Uani 1 1 d .
H6 H 0.6711 0.1637 0.4406 0.040 Uiso 1 1 calc R
O11 O 0.6615(2) 0.50777(10) 0.22925(10) 0.0281(6) Uani 1 1 d .
H11 H 0.6305 0.5225 0.1981 0.034 Uiso 1 1 calc R
O10 O 0.4600(2) 0.46485(10) 0.16314(9) 0.0306(6) Uani 1 1 d .
H10 H 0.4341 0.4351 0.1448 0.037 Uiso 1 1 calc R
O4 O 0.4388(2) 0.10603(10) 0.23269(10) 0.0292(6) Uani 1 1 d .
H4 H 0.5128 0.0933 0.2270 0.035 Uiso 1 1 d .
O5 O 0.6405(2) 0.08538(10) 0.31528(11) 0.0320(6) Uani 1 1 d .
H5 H 0.7030 0.0886 0.3404 0.038 Uiso 1 1 calc R
O9 O 0.3678(2) 0.36842(10) 0.10674(10) 0.0285(6) Uani 1 1 d .
H9 H 0.4187 0.3557 0.0832 0.034 Uiso 1 1 calc R
O7 O 0.3465(2) 0.16666(10) 0.13877(10) 0.0302(6) Uani 1 1 d .
H7 H 0.3719 0.1442 0.1658 0.036 Uiso 1 1 calc R
C3 C 0.5299(3) 0.27769(14) 0.45105(13) 0.0215(7) Uani 1 1 d .
C14 C 0.2311(3) 0.18092(14) 0.25135(14) 0.0229(7) Uani 1 1 d .
H14 H 0.2247 0.1454 0.2265 0.028 Uiso 1 1 calc R
C5 C 0.5496(3) 0.38151(14) 0.42914(13) 0.0215(7) Uani 1 1 d .
O12 O 0.6849(2) 0.49007(10) 0.34766(9) 0.0270(6) Uani 1 1 d .
H12 H 0.7441 0.4984 0.3263 0.032 Uiso 1 1 calc R
C6 C 0.6805(3) 0.37861(14) 0.44662(14) 0.0230(7) Uani 1 1 d .
C2 C 0.6604(3) 0.27733(14) 0.47027(13) 0.0220(7) Uani 1 1 d .
C21 C 0.2492(3) 0.39813(14) 0.21078(14) 0.0234(7) Uani 1 1 d .
H21 H 0.2372 0.4214 0.1744 0.028 Uiso 1 1 calc R
C23 C 0.3765(3) 0.41952(14) 0.30770(14) 0.0228(7) Uani 1 1 d .
H23 H 0.3111 0.3994 0.3262 0.027 Uiso 1 1 calc R
C27 C 0.4608(3) 0.45448(14) 0.22120(14) 0.0225(7) Uani 1 1 d .
C35 C 0.1212(3) 0.40137(14) 0.24024(15) 0.0246(8) Uani 1 1 d .
H35A H 0.0541 0.3793 0.2167 0.029 Uiso 1 1 calc R
H35B H 0.1336 0.3823 0.2785 0.029 Uiso 1 1 calc R
C7 C 0.4505(3) 0.22195(14) 0.45103(14) 0.0227(7) Uani 1 1 d .
H17 H 0.4960 0.1957 0.4803 0.027 Uiso 1 1 calc R
C26 C 0.5661(3) 0.47758(14) 0.25466(14) 0.0229(7) Uani 1 1 d .
C28 C 0.4885(3) 0.43842(14) 0.40763(14) 0.0233(7) Uani 1 1 d .
H28 H 0.5492 0.4698 0.4222 0.028 Uiso 1 1 calc R
C10 C 0.4427(3) 0.13256(14) 0.28609(14) 0.0225(7) Uani 1 1 d .
C8 C 0.3502(3) 0.19945(14) 0.34969(14) 0.0224(7) Uani 1 1 d .
H22 H 0.2846 0.2269 0.3564 0.027 Uiso 1 1 calc R
C17 C 0.2770(3) 0.33569(14) 0.19339(14) 0.0216(7) Uani 1 1 d .
C1 C 0.7360(3) 0.32727(15) 0.46858(14) 0.0235(7) Uani 1 1 d .
C19 C 0.3547(3) 0.26673(15) 0.12673(14) 0.0233(7) Uani 1 1 d .
C37 C -0.0457(3) 0.46121(14) 0.28242(15) 0.0273(8) Uani 1 1 d .
H37A H -0.1104 0.4346 0.2629 0.033 Uiso 1 1 calc R
H37B H -0.0211 0.4454 0.3214 0.033 Uiso 1 1 calc R
C24 C 0.4804(3) 0.44239(14) 0.34182(14) 0.0216(7) Uani 1 1 d .
C20 C 0.3210(3) 0.22082(14) 0.16107(14) 0.0235(7) Uani 1 1 d .
C22 C 0.3633(3) 0.42460(14) 0.24743(14) 0.0224(7) Uani 1 1 d .
C16 C 0.2448(3) 0.28877(14) 0.22749(14) 0.0221(7) Uani 1 1 d .
H16 H 0.2075 0.2965 0.2628 0.026 Uiso 1 1 calc R
C15 C 0.2646(3) 0.23113(14) 0.21220(14) 0.0219(7) Uani 1 1 d .
C11 C 0.5428(3) 0.12311(14) 0.32796(14) 0.0236(8) Uani 1 1 d .
C30 C 0.2384(3) 0.17684(15) 0.48082(15) 0.0277(8) Uani 1 1 d .
H30A H 0.2145 0.1579 0.4432 0.033 Uiso 1 1 calc R
H30B H 0.2929 0.1495 0.5051 0.033 Uiso 1 1 calc R
C18 C 0.3332(3) 0.32350(14) 0.14249(14) 0.0231(7) Uani 1 1 d .
C50 C 1.0028(3) 0.27908(17) 0.10370(15) 0.0326(9) Uani 1 1 d .
H50 H 1.0791 0.2730 0.0843 0.039 Uiso 1 1 calc R
C38 C 0.3586(3) 0.45210(14) 0.43132(15) 0.0251(8) Uani 1 1 d .
H38A H 0.3657 0.4459 0.4737 0.030 Uiso 1 1 calc R
H38B H 0.2920 0.4251 0.4140 0.030 Uiso 1 1 calc R
C44 C 0.9892(4) 0.17389(17) 0.12053(16) 0.0371(9) Uani 1 1 d .
H44 H 1.0629 0.1676 0.0995 0.045 Uiso 1 1 calc R
C48 C 0.8410(3) 0.34482(17) 0.13814(15) 0.0332(9) Uani 1 1 d .
C46 C 0.8306(3) 0.24079(17) 0.15867(15) 0.0311(8) Uani 1 1 d .
C47 C 0.7817(3) 0.29762(17) 0.16414(15) 0.0328(9) Uani 1 1 d .
C25 C 0.5779(3) 0.46980(14) 0.31397(14) 0.0224(7) Uani 1 1 d .
C9 C 0.3426(3) 0.17049(14) 0.29713(14) 0.0206(7) Uani 1 1 d .
C32 C 0.1002(3) 0.18709(15) 0.27774(15) 0.0272(8) Uani 1 1 d .
H32A H 0.1064 0.2181 0.3074 0.033 Uiso 1 1 calc R
H32B H 0.0329 0.1985 0.2472 0.033 Uiso 1 1 calc R
C49 C 0.9545(3) 0.33505(17) 0.10802(15) 0.0334(9) Uani 1 1 d .
C29 C 0.3151(3) 0.23282(14) 0.47116(15) 0.0250(8) Uani 1 1 d .
H29A H 0.2653 0.2569 0.4419 0.030 Uiso 1 1 calc R
H29B H 0.3238 0.2551 0.5077 0.030 Uiso 1 1 calc R
C36 C 0.0725(3) 0.46313(15) 0.24849(15) 0.0259(8) Uani 1 1 d .
H36A H 0.1410 0.4866 0.2695 0.031 Uiso 1 1 calc R
H36B H 0.0504 0.4814 0.2104 0.031 Uiso 1 1 calc R
C4 C 0.4766(3) 0.33038(14) 0.43121(14) 0.0228(7) Uani 1 1 d .
H24 H 0.3872 0.3316 0.4186 0.027 Uiso 1 1 calc R
C12 C 0.5460(3) 0.15124(14) 0.38108(14) 0.0246(8) Uani 1 1 d .
C34 C -0.0558(4) 0.13634(16) 0.33951(17) 0.0359(9) Uani 1 1 d .
H34A H -0.0331 0.1612 0.3736 0.043 Uiso 1 1 calc R
H34B H -0.1257 0.1559 0.3153 0.043 Uiso 1 1 calc R
C45 C 0.9418(3) 0.23171(16) 0.12715(15) 0.0315(9) Uani 1 1 d .
C13 C 0.4488(3) 0.19048(14) 0.39311(14) 0.0223(7) Uani 1 1 d .
C51 C 1.0158(4) 0.38277(18) 0.08230(16) 0.0405(10) Uani 1 1 d .
H51 H 1.0920 0.3764 0.0630 0.049 Uiso 1 1 calc R
C42 C 0.8216(4) 0.13722(18) 0.17644(18) 0.0441(10) Uani 1 1 d .
H42 H 0.7822 0.1050 0.1937 0.053 Uiso 1 1 calc R
C39 C 0.3157(3) 0.51491(15) 0.41830(16) 0.0321(9) Uani 1 1 d .
H39A H 0.3569 0.5406 0.4486 0.039 Uiso 1 1 calc R
H39B H 0.3476 0.5268 0.3809 0.039 Uiso 1 1 calc R
C52 C 0.9668(5) 0.4371(2) 0.08504(19) 0.0525(12) Uani 1 1 d .
H52 H 1.0083 0.4684 0.0673 0.063 Uiso 1 1 calc R
C40 C 0.1716(4) 0.52385(17) 0.41536(17) 0.0373(9) Uani 1 1 d .
H40A H 0.1531 0.5657 0.4097 0.045 Uiso 1 1 calc R
H40B H 0.1317 0.5030 0.3812 0.045 Uiso 1 1 calc R
C33 C 0.0605(3) 0.12986(16) 0.30554(16) 0.0322(9) Uani 1 1 d .
H33A H 0.0417 0.1006 0.2748 0.039 Uiso 1 1 calc R
H33B H 0.1340 0.1153 0.3314 0.039 Uiso 1 1 calc R
C41 C 0.7736(4) 0.19103(18) 0.18325(17) 0.0391(10) Uani 1 1 d .
H41 H 0.7003 0.1959 0.2049 0.047 Uiso 1 1 calc R
C54 C 0.7931(4) 0.40346(18) 0.13949(17) 0.0427(10) Uani 1 1 d .
H54 H 0.7171 0.4115 0.1585 0.051 Uiso 1 1 calc R
C31 C 0.1181(3) 0.19117(16) 0.51019(17) 0.0368(9) Uani 1 1 d .
H31A H 0.1419 0.2153 0.5447 0.044 Uiso 1 1 calc R
H31B H 0.0591 0.2143 0.4835 0.044 Uiso 1 1 calc R
C43 C 0.9301(4) 0.12814(18) 0.14387(18) 0.0444(10) Uani 1 1 d .
H43 H 0.9613 0.0899 0.1384 0.053 Uiso 1 1 calc R
C53 C 0.8547(5) 0.44754(19) 0.11411(19) 0.0529(12) Uani 1 1 d .
H53 H 0.8218 0.4859 0.1160 0.063 Uiso 1 1 calc R
O15 O -0.1038(2) 0.51772(10) 0.28815(10) 0.0264(5) Uani 1 1 d .
H15 H -0.1448 0.5269 0.2568 0.032 Uiso 1 1 calc R
O14 O -0.1028(2) 0.08072(11) 0.35875(11) 0.0352(6) Uani 1 1 d .
H14A H -0.0632 0.0718 0.3905 0.042 Uiso 1 1 calc R
O16 O 0.1122(2) 0.50462(11) 0.46510(11) 0.0353(6) Uani 1 1 d .
H16A H 0.1350 0.5262 0.4932 0.042 Uiso 1 1 calc R
O17 O 0.7141(2) 0.29841(13) 0.25900(11) 0.0474(7) Uani 1 1 d .
O19 O 0.9310(2) 0.60892(11) 0.51607(11) 0.0375(6) Uani 1 1 d .
H19 H 0.9222 0.5734 0.5231 0.045 Uiso 1 1 calc R
O13 O 0.0510(3) 0.14017(13) 0.52753(15) 0.0718(11) Uani 1 1 d .
H13 H -0.0127 0.1337 0.5030 0.086 Uiso 1 1 d .
O18 O 0.4420(4) 0.53986(15) 0.03987(14) 0.0718(10) Uani 1 1 d .
H18 H 0.4509 0.5475 0.0049 0.086 Uiso 1 1 d .
C55 C 0.6679(4) 0.30609(18) 0.20023(17) 0.0410(10) Uani 1 1 d .
H55A H 0.6313 0.3456 0.1942 0.049 Uiso 1 1 calc R
H55B H 0.5992 0.2774 0.1892 0.049 Uiso 1 1 calc R
C57 C 0.8604(4) 0.6229(2) 0.46260(19) 0.0526(12) Uani 1 1 d .
H57A H 0.7678 0.6167 0.4661 0.079 Uiso 1 1 calc R
H57B H 0.8894 0.5979 0.4320 0.079 Uiso 1 1 calc R
H57C H 0.8756 0.6637 0.4530 0.079 Uiso 1 1 calc R
C56 C 0.3116(6) 0.5192(3) 0.0455(3) 0.105(2) Uani 1 1 d .
H56A H 0.2542 0.5335 0.0131 0.158 Uiso 1 1 calc R
H56B H 0.2813 0.5333 0.0819 0.158 Uiso 1 1 calc R
H56C H 0.3112 0.4766 0.0454 0.158 Uiso 1 1 calc R
O20 O 0.4052(3) 0.83039(16) 0.12415(13) 0.0625(9) Uani 1 1 d .
H20A H 0.4056 0.8479 0.0924 0.075 Uiso 1 1 calc R
C58 C 0.5350(4) 0.81550(19) 0.14442(19) 0.0504(11) Uani 1 1 d .
H58A H 0.5930 0.8478 0.1369 0.076 Uiso 1 1 calc R
H58B H 0.5619 0.7808 0.1241 0.076 Uiso 1 1 calc R
H58C H 0.5391 0.8078 0.1860 0.076 Uiso 1 1 calc R
C59 C 0.6124(4) 0.2966(2) 0.29652(18) 0.0506(12) Uani 1 1 d .
H59A H 0.5606 0.3321 0.2918 0.076 Uiso 1 1 calc R
H59B H 0.6492 0.2935 0.3366 0.076 Uiso 1 1 calc R
H59C H 0.5572 0.2628 0.2870 0.076 Uiso 1 1 calc R

loop_
_atom_site_aniso_label
_atom_site_aniso_U_11
_atom_site_aniso_U_22
_atom_site_aniso_U_33
_atom_site_aniso_U_23
_atom_site_aniso_U_13
_atom_site_aniso_U_12
O1 0.0212(12) 0.0240(13) 0.0355(14) 0.0036(11) -0.0055(10) -0.0018(10)
O8 0.0292(13) 0.0242(13) 0.0284(13) -0.0063(11) 0.0060(10) 0.0027(11)
O2 0.0200(12) 0.0312(15) 0.0377(15) 0.0099(11) -0.0029(11) -0.0049(11)
O3 0.0265(13) 0.0237(14) 0.0343(14) 0.0052(11) -0.0006(11) -0.0093(11)
O6 0.0292(14) 0.0349(15) 0.0345(15) -0.0067(11) -0.0064(11) 0.0112(12)
O11 0.0216(13) 0.0345(15) 0.0285(14) 0.0070(11) 0.0034(10) -0.0044(11)
O10 0.0371(15) 0.0302(14) 0.0245(13) 0.0001(11) 0.0032(11) -0.0098(12)
O4 0.0274(13) 0.0313(14) 0.0288(14) -0.0048(11) 0.0022(10) 0.0099(11)
O5 0.0226(13) 0.0317(14) 0.0412(16) -0.0090(12) -0.0010(11) 0.0097(11)
O9 0.0331(14) 0.0245(13) 0.0293(14) -0.0007(10) 0.0115(11) 0.0012(11)
O7 0.0380(15) 0.0229(13) 0.0303(14) -0.0027(11) 0.0065(11) 0.0055(11)
C3 0.0195(17) 0.0229(19) 0.0223(18) -0.0034(14) 0.0028(13) -0.0047(14)
C14 0.0213(17) 0.0196(18) 0.0283(19) -0.0007(14) 0.0041(14) 0.0004(14)
C5 0.0186(17) 0.0259(19) 0.0206(17) -0.0036(14) 0.0046(13) -0.0018(14)
O12 0.0229(13) 0.0309(14) 0.0275(13) 0.0024(11) 0.0039(10) -0.0060(11)
C6 0.0234(18) 0.0247(19) 0.0210(18) -0.0006(14) 0.0023(14) -0.0050(15)
C2 0.0227(17) 0.0227(19) 0.0203(17) -0.0007(14) 0.0001(13) 0.0033(14)
C21 0.0205(17) 0.0234(19) 0.0266(19) -0.0014(14) 0.0027(14) 0.0004(14)
C23 0.0215(17) 0.0192(18) 0.0282(19) -0.0010(14) 0.0051(14) -0.0003(14)
C27 0.0249(18) 0.0199(18) 0.0231(18) 0.0003(14) 0.0049(14) 0.0038(14)
C35 0.0198(17) 0.0237(19) 0.0301(19) -0.0047(15) 0.0015(14) 0.0010(14)
C7 0.0233(17) 0.0229(19) 0.0220(18) -0.0004(14) 0.0031(14) -0.0021(14)
C26 0.0190(17) 0.0232(18) 0.0274(19) 0.0008(15) 0.0089(14) -0.0016(14)
C28 0.0219(17) 0.0234(19) 0.0246(18) -0.0011(14) 0.0021(14) -0.0009(14)
C10 0.0253(18) 0.0203(18) 0.0225(18) -0.0007(14) 0.0056(14) -0.0007(14)
C8 0.0173(17) 0.0205(18) 0.0297(19) -0.0009(15) 0.0047(14) 0.0009(14)
C17 0.0183(17) 0.0208(18) 0.0257(18) -0.0009(14) 0.0007(14) -0.0005(14)
C1 0.0142(16) 0.031(2) 0.0246(18) -0.0017(15) 0.0002(13) -0.0031(14)
C19 0.0199(17) 0.029(2) 0.0210(18) -0.0045(15) 0.0014(13) 0.0002(15)
C37 0.0239(18) 0.0198(19) 0.038(2) 0.0006(15) 0.0028(15) 0.0049(15)
C24 0.0211(17) 0.0189(18) 0.0254(18) -0.0021(14) 0.0053(14) 0.0011(14)
C20 0.0233(18) 0.0188(18) 0.0281(19) -0.0053(15) 0.0003(14) 0.0030(14)
C22 0.0173(16) 0.0190(18) 0.0314(19) 0.0000(14) 0.0045(14) 0.0030(14)
C16 0.0180(17) 0.0235(19) 0.0248(18) -0.0034(15) 0.0021(13) 0.0033(14)
C15 0.0151(16) 0.0238(19) 0.0263(18) -0.0011(14) -0.0009(13) 0.0001(14)
C11 0.0199(17) 0.0202(18) 0.031(2) -0.0016(15) 0.0050(14) 0.0013(14)
C30 0.0238(18) 0.031(2) 0.028(2) 0.0008(16) 0.0061(15) -0.0052(15)
C18 0.0190(17) 0.0233(19) 0.0272(19) 0.0012(15) 0.0024(14) -0.0054(14)
C50 0.0246(19) 0.046(2) 0.028(2) -0.0016(17) 0.0031(15) 0.0005(17)
C38 0.0233(18) 0.0248(19) 0.0279(19) -0.0010(15) 0.0071(14) 0.0011(15)
C44 0.031(2) 0.041(2) 0.039(2) -0.0078(19) 0.0011(17) 0.0048(18)
C48 0.032(2) 0.039(2) 0.028(2) -0.0073(17) -0.0078(16) 0.0021(18)
C46 0.0247(19) 0.041(2) 0.027(2) -0.0028(17) -0.0025(15) 0.0003(17)
C47 0.0232(19) 0.043(2) 0.031(2) -0.0015(18) -0.0037(15) 0.0012(17)
C25 0.0176(17) 0.0201(18) 0.0292(19) -0.0013(14) -0.0003(14) -0.0019(14)
C9 0.0169(16) 0.0184(17) 0.0267(18) 0.0007(14) 0.0030(13) -0.0016(13)
C32 0.0223(18) 0.0254(19) 0.034(2) -0.0011(16) 0.0010(15) -0.0029(15)
C49 0.031(2) 0.041(2) 0.027(2) -0.0046(17) -0.0054(16) -0.0031(18)
C29 0.0232(18) 0.025(2) 0.0269(19) -0.0018(15) 0.0011(14) -0.0016(15)
C36 0.0223(18) 0.028(2) 0.0274(19) -0.0022(15) 0.0015(14) 0.0011(15)
C4 0.0174(17) 0.027(2) 0.0240(18) -0.0015(15) 0.0008(13) 0.0004(14)
C12 0.0195(17) 0.0241(19) 0.030(2) -0.0001(15) -0.0017(14) -0.0008(14)
C34 0.035(2) 0.033(2) 0.041(2) -0.0064(17) 0.0133(18) -0.0055(17)
C45 0.029(2) 0.037(2) 0.028(2) -0.0044(17) -0.0043(15) 0.0021(17)
C13 0.0211(17) 0.0193(18) 0.0269(19) 0.0013(14) 0.0042(14) -0.0013(14)
C51 0.039(2) 0.044(3) 0.037(2) -0.0003(19) -0.0024(18) -0.008(2)
C42 0.047(3) 0.037(3) 0.049(3) -0.001(2) 0.007(2) -0.012(2)
C39 0.033(2) 0.025(2) 0.040(2) 0.0020(17) 0.0135(17) 0.0047(16)
C52 0.065(3) 0.042(3) 0.049(3) 0.002(2) -0.003(2) -0.012(2)
C40 0.037(2) 0.036(2) 0.039(2) 0.0046(18) 0.0068(18) 0.0099(18)
C33 0.0273(19) 0.032(2) 0.038(2) -0.0016(17) 0.0057(16) -0.0049(16)
C41 0.034(2) 0.044(3) 0.040(2) 0.0014(19) 0.0073(18) -0.0044(19)
C54 0.044(2) 0.039(3) 0.043(2) -0.011(2) -0.0064(19) 0.007(2)
C31 0.030(2) 0.035(2) 0.048(2) -0.0065(18) 0.0163(18) -0.0121(17)
C43 0.047(3) 0.033(2) 0.052(3) -0.005(2) -0.003(2) 0.002(2)
C53 0.065(3) 0.034(3) 0.057(3) -0.012(2) -0.008(2) 0.001(2)
O15 0.0221(13) 0.0256(13) 0.0316(14) 0.0018(11) 0.0018(10) 0.0046(10)
O14 0.0289(14) 0.0371(16) 0.0400(16) -0.0005(12) 0.0046(11) -0.0065(12)
O16 0.0314(14) 0.0344(16) 0.0418(16) -0.0034(12) 0.0127(12) 0.0010(12)
O17 0.0299(15) 0.075(2) 0.0382(17) -0.0072(15) 0.0089(12) 0.0025(14)
O19 0.0299(14) 0.0327(15) 0.0495(17) 0.0055(13) 0.0000(12) -0.0076(12)
O13 0.080(2) 0.055(2) 0.088(2) -0.0306(18) 0.056(2) -0.0444(18)
O18 0.091(3) 0.064(2) 0.059(2) 0.0150(17) -0.0063(19) 0.011(2)
C55 0.031(2) 0.049(3) 0.043(3) -0.002(2) 0.0014(18) 0.0057(19)
C57 0.042(3) 0.059(3) 0.055(3) 0.017(2) -0.008(2) -0.007(2)
C56 0.074(4) 0.084(5) 0.152(6) 0.053(4) -0.027(4) -0.017(4)
O20 0.0464(19) 0.093(3) 0.049(2) 0.0053(18) 0.0070(15) -0.0054(18)
C58 0.047(3) 0.049(3) 0.057(3) 0.001(2) 0.012(2) -0.004(2)
C59 0.047(3) 0.060(3) 0.048(3) -0.006(2) 0.021(2) 0.005(2)

loop_
_atom_type_symbol
_atom_type_description
_atom_type_scat_dispersion_real
_atom_type_scat_dispersion_imag
_atom_type_scat_source
C C 0.0033 0.0016 'International Tables Vol C Tables 4.2.6.8 and 6.1.1.4'
H H 0.0000 0.0000 'International Tables Vol C Tables 4.2.6.8 and 6.1.1.4'
O O 0.0106 0.0060 'International Tables Vol C Tables 4.2.6.8 and 6.1.1.4'

loop_
_geom_angle_atom_site_label_1
_geom_angle_atom_site_label_2
_geom_angle_atom_site_label_3
_geom_angle
C2 O1 H1 109.5
C19 O8 H8 109.5
C1 O2 H2 109.5
C6 O3 H3 109.5
C12 O6 H6 109.5
C26 O11 H11 109.5
C27 O10 H10 109.5
C10 O4 H4 109.4
C11 O5 H5 109.5
C18 O9 H9 109.5
C20 O7 H7 109.5
C2 C3 C4 117.4(3)
C2 C3 C7 120.4(3)
C4 C3 C7 122.2(3)
C9 C14 C15 109.8(3)
C9 C14 C32 112.3(3)
C15 C14 C32 114.6(3)
C9 C14 H14 106.5
C15 C14 H14 106.5
C32 C14 H14 106.5
C6 C5 C4 117.8(3)
C6 C5 C28 120.6(3)
C4 C5 C28 121.5(3)
C25 O12 H12 109.5
C5 C6 O3 123.7(3)
C5 C6 C1 120.9(3)
O3 C6 C1 115.4(3)
O1 C2 C3 118.7(3)
O1 C2 C1 119.9(3)
C3 C2 C1 121.4(3)
C17 C21 C22 111.7(3)
C17 C21 C35 110.5(3)
C22 C21 C35 112.9(3)
C17 C21 H21 107.2
C22 C21 H21 107.2
C35 C21 H21 107.2
C24 C23 C22 123.3(3)
C24 C23 H23 118.4
C22 C23 H23 118.4
O10 C27 C26 115.2(3)
O10 C27 C22 124.4(3)
C26 C27 C22 120.3(3)
C36 C35 C21 113.9(3)
C36 C35 H35A 108.8
C21 C35 H35A 108.8
C36 C35 H35B 108.8
C21 C35 H35B 108.8
H35A C35 H35B 107.7
C3 C7 C13 111.7(2)
C3 C7 C29 111.6(3)
C13 C7 C29 113.5(3)
C3 C7 H17 106.5
C13 C7 H17 106.5
C29 C7 H17 106.5
O11 C26 C25 118.7(3)
O11 C26 C27 120.7(3)
C25 C26 C27 120.6(3)
C5 C28 C38 114.5(3)
C5 C28 C24 111.6(3)
C38 C28 C24 111.6(3)
C5 C28 H28 106.1
C38 C28 H28 106.1
C24 C28 H28 106.1
O4 C10 C11 122.0(3)
O4 C10 C9 118.2(3)
C11 C10 C9 119.8(3)
C9 C8 C13 123.6(3)
C9 C8 H22 118.2
C13 C8 H22 118.2
C18 C17 C16 117.5(3)
C18 C17 C21 121.1(3)
C16 C17 C21 121.4(3)
O2 C1 C2 117.3(3)
O2 C1 C6 123.1(3)
C2 C1 C6 119.6(3)
C18 C19 O8 118.0(3)
C18 C19 C20 121.1(3)
O8 C19 C20 120.8(3)
O15 C37 C36 112.5(3)
O15 C37 H37A 109.1
C36 C37 H37A 109.1
O15 C37 H37B 109.1
C36 C37 H37B 109.1
H37A C37 H37B 107.8
C23 C24 C25 117.7(3)
C23 C24 C28 121.8(3)
C25 C24 C28 120.5(3)
O7 C20 C15 125.5(3)
O7 C20 C19 114.1(3)
C15 C20 C19 120.3(3)
C23 C22 C27 117.3(3)
C23 C22 C21 122.2(3)
C27 C22 C21 120.5(3)
C15 C16 C17 123.1(3)
C15 C16 H16 118.4
C17 C16 H16 118.4
C20 C15 C16 117.6(3)
C20 C15 C14 120.7(3)
C16 C15 C14 121.6(3)
C10 C11 O5 118.1(3)
C10 C11 C12 120.9(3)
O5 C11 C12 121.0(3)
C31 C30 C29 109.7(3)
C31 C30 H30A 109.7
C29 C30 H30A 109.7
C31 C30 H30B 109.7
C29 C30 H30B 109.7
H30A C30 H30B 108.2
C19 C18 C17 120.3(3)
C19 C18 O9 119.5(3)
C17 C18 O9 120.2(3)
C49 C50 C45 121.4(3)
C49 C50 H50 119.3
C45 C50 H50 119.3
C28 C38 C39 111.9(3)
C28 C38 H38A 109.2
C39 C38 H38A 109.2
C28 C38 H38B 109.2
C39 C38 H38B 109.2
H38A C38 H38B 107.9
C43 C44 C45 120.8(4)
C43 C44 H44 119.6
C45 C44 H44 119.6
C47 C48 C49 119.4(3)
C47 C48 C54 123.5(4)
C49 C48 C54 117.1(4)
C47 C46 C41 123.0(3)
C47 C46 C45 119.4(3)
C41 C46 C45 117.6(3)
C48 C47 C46 120.3(3)
C48 C47 C55 121.6(3)
C46 C47 C55 118.1(3)
C26 C25 O12 121.4(3)
C26 C25 C24 120.7(3)
O12 C25 C24 117.9(3)
C8 C9 C10 118.1(3)
C8 C9 C14 121.6(3)
C10 C9 C14 120.2(3)
C33 C32 C14 111.2(3)
C33 C32 H32A 109.4
C14 C32 H32A 109.4
C33 C32 H32B 109.4
C14 C32 H32B 109.4
H32A C32 H32B 108.0
C50 C49 C51 120.7(3)
C50 C49 C48 119.7(4)
C51 C49 C48 119.6(4)
C7 C29 C30 113.7(3)
C7 C29 H29A 108.8
C30 C29 H29A 108.8
C7 C29 H29B 108.8
C30 C29 H29B 108.8
H29A C29 H29B 107.7
C37 C36 C35 109.2(3)
C37 C36 H36A 109.8
C35 C36 H36A 109.8
C37 C36 H36B 109.8
C35 C36 H36B 109.8
H36A C36 H36B 108.3
C3 C4 C5 122.8(3)
C3 C4 H24 118.6
C5 C4 H24 118.6
O6 C12 C11 114.1(3)
O6 C12 C13 125.2(3)
C11 C12 C13 120.8(3)
O14 C34 C33 112.1(3)
O14 C34 H34A 109.2
C33 C34 H34A 109.2
O14 C34 H34B 109.2
C33 C34 H34B 109.2
H34A C34 H34B 107.9
C50 C45 C46 119.7(3)
C50 C45 C44 121.1(3)
C46 C45 C44 119.2(3)
C8 C13 C12 116.7(3)
C8 C13 C7 121.6(3)
C12 C13 C7 121.7(3)
C52 C51 C49 120.9(4)
C52 C51 H51 119.6
C49 C51 H51 119.6
C41 C42 C43 120.8(4)
C41 C42 H42 119.6
C43 C42 H42 119.6
C40 C39 C38 114.1(3)
C40 C39 H39A 108.7
C38 C39 H39A 108.7
C40 C39 H39B 108.7
C38 C39 H39B 108.7
H39A C39 H39B 107.6
C51 C52 C53 120.4(4)
C51 C52 H52 119.8
C53 C52 H52 119.8
O16 C40 C39 114.4(3)
O16 C40 H40A 108.7
C39 C40 H40A 108.7
O16 C40 H40B 108.7
C39 C40 H40B 108.7
H40A C40 H40B 107.6
C34 C33 C32 112.8(3)
C34 C33 H33A 109.0
C32 C33 H33A 109.0
C34 C33 H33B 109.0
C32 C33 H33B 109.0
H33A C33 H33B 107.8
C42 C41 C46 121.5(4)
C42 C41 H41 119.2
C46 C41 H41 119.2
C53 C54 C48 121.1(4)
C53 C54 H54 119.4
C48 C54 H54 119.4
O13 C31 C30 112.6(3)
O13 C31 H31A 109.1
C30 C31 H31A 109.1
O13 C31 H31B 109.1
C30 C31 H31B 109.1
H31A C31 H31B 107.8
C44 C43 C42 120.1(4)
C44 C43 H43 120.0
C42 C43 H43 120.0
C54 C53 C52 120.9(4)
C54 C53 H53 119.5
C52 C53 H53 119.5
C37 O15 H15 109.5
C34 O14 H14A 109.5
C40 O16 H16A 109.5
C59 O17 C55 112.5(3)
C57 O19 H19 109.5
C31 O13 H13 108.8
C56 O18 H18 109.2
O17 C55 C47 107.3(3)
O17 C55 H55A 110.3
C47 C55 H55A 110.3
O17 C55 H55B 110.3
C47 C55 H55B 110.3
H55A C55 H55B 108.5
O19 C57 H57A 109.5
O19 C57 H57B 109.5
H57A C57 H57B 109.5
O19 C57 H57C 109.5
H57A C57 H57C 109.5
H57B C57 H57C 109.5
O18 C56 H56A 109.5
O18 C56 H56B 109.5
H56A C56 H56B 109.5
O18 C56 H56C 109.5
H56A C56 H56C 109.5
H56B C56 H56C 109.5
C58 O20 H20A 109.5
O20 C58 H58A 109.5
O20 C58 H58B 109.5
H58A C58 H58B 109.5
O20 C58 H58C 109.5
H58A C58 H58C 109.5
H58B C58 H58C 109.5
O17 C59 H59A 109.5
O17 C59 H59B 109.5
H59A C59 H59B 109.5
O17 C59 H59C 109.5
H59A C59 H59C 109.5
H59B C59 H59C 109.5

loop_
_geom_bond_atom_site_label_1
_geom_bond_atom_site_label_2
_geom_bond_distance
O1 C2 1.384(4)
O1 H1 0.8389
O8 C19 1.385(4)
O8 H8 0.8400
O2 C1 1.373(4)
O2 H2 0.8400
O3 C6 1.391(4)
O3 H3 0.8400
O6 C12 1.381(4)
O6 H6 0.8400
O11 C26 1.379(4)
O11 H11 0.8400
O10 C27 1.368(4)
O10 H10 0.8400
O4 C10 1.379(4)
O4 H4 0.8414
O5 C11 1.383(4)
O5 H5 0.8400
O9 C18 1.391(4)
O9 H9 0.8400
O7 C20 1.384(4)
O7 H7 0.8400
C3 C2 1.390(4)
C3 C4 1.396(5)
C3 C7 1.524(4)
C14 C9 1.525(4)
C14 C15 1.527(4)
C14 C32 1.538(4)
C14 H14 1.0000
C5 C6 1.386(4)
C5 C4 1.402(4)
C5 C28 1.522(5)
O12 C25 1.386(4)
O12 H12 0.8400
C6 C1 1.393(5)
C2 C1 1.394(4)
C21 C17 1.527(4)
C21 C22 1.528(4)
C21 C35 1.541(4)
C21 H21 1.0000
C23 C24 1.389(4)
C23 C22 1.399(4)
C23 H23 0.9500
C27 C26 1.393(5)
C27 C22 1.400(4)
C35 C36 1.526(5)
C35 H35A 0.9900
C35 H35B 0.9900
C7 C13 1.526(4)
C7 C29 1.533(4)
C7 H17 1.0000
C26 C25 1.384(4)
C28 C38 1.526(4)
C28 C24 1.526(4)
C28 H28 1.0000
C10 C11 1.381(4)
C10 C9 1.395(4)
C8 C9 1.387(4)
C8 C13 1.392(4)
C8 H22 0.9500
C17 C18 1.386(4)
C17 C16 1.395(4)
C19 C18 1.381(5)
C19 C20 1.385(5)
C37 O15 1.445(4)
C37 C36 1.507(4)
C37 H37A 0.9900
C37 H37B 0.9900
C24 C25 1.393(4)
C20 C15 1.384(4)
C16 C15 1.393(4)
C16 H16 0.9500
C11 C12 1.391(5)
C30 C31 1.504(4)
C30 C29 1.540(4)
C30 H30A 0.9900
C30 H30B 0.9900
C50 C49 1.389(5)
C50 C45 1.393(5)
C50 H50 0.9500
C38 C39 1.536(5)
C38 H38A 0.9900
C38 H38B 0.9900
C44 C43 1.353(5)
C44 C45 1.432(5)
C44 H44 0.9500
C48 C47 1.408(5)
C48 C49 1.432(5)
C48 C54 1.440(5)
C46 C47 1.413(5)
C46 C41 1.428(5)
C46 C45 1.427(5)
C47 C55 1.512(5)
C32 C33 1.537(5)
C32 H32A 0.9900
C32 H32B 0.9900
C49 C51 1.424(5)
C29 H29A 0.9900
C29 H29B 0.9900
C36 H36A 0.9900
C36 H36B 0.9900
C4 H24 0.9500
C12 C13 1.397(4)
C34 O14 1.453(4)
C34 C33 1.498(5)
C34 H34A 0.9900
C34 H34B 0.9900
C51 C52 1.354(6)
C51 H51 0.9500
C42 C41 1.349(5)
C42 C43 1.419(6)
C42 H42 0.9500
C39 C40 1.503(5)
C39 H39A 0.9900
C39 H39B 0.9900
C52 C53 1.409(6)
C52 H52 0.9500
C40 O16 1.421(4)
C40 H40A 0.9900
C40 H40B 0.9900
C33 H33A 0.9900
C33 H33B 0.9900
C41 H41 0.9500
C54 C53 1.358(6)
C54 H54 0.9500
C31 O13 1.438(4)
C31 H31A 0.9900
C31 H31B 0.9900
C43 H43 0.9500
C53 H53 0.9500
O15 H15 0.8400
O14 H14A 0.8400
O16 H16A 0.8400
O17 C59 1.419(4)
O17 C55 1.420(4)
O19 C57 1.426(5)
O19 H19 0.8400
O13 H13 0.8492
O18 C56 1.448(6)
O18 H18 0.8413
C55 H55A 0.9900
C55 H55B 0.9900
C57 H57A 0.9800
C57 H57B 0.9800
C57 H57C 0.9800
C56 H56A 0.9800
C56 H56B 0.9800
C56 H56C 0.9800
O20 C58 1.431(5)
O20 H20A 0.8400
C58 H58A 0.9800
C58 H58B 0.9800
C58 H58C 0.9800
C59 H59A 0.9800
C59 H59B 0.9800
C59 H59C 0.9800

loop_
_geom_torsion_atom_site_label_1
_geom_torsion_atom_site_label_2
_geom_torsion_atom_site_label_3
_geom_torsion_atom_site_label_4
_geom_torsion
C4 C5 C6 O3 176.8(3)
C28 C5 C6 O3 -2.4(5)
C4 C5 C6 C1 -3.5(5)
C28 C5 C6 C1 177.3(3)
C4 C3 C2 O1 -179.9(3)
C7 C3 C2 O1 -0.9(4)
C4 C3 C2 C1 -1.5(5)
C7 C3 C2 C1 177.5(3)
C17 C21 C35 C36 -168.7(3)
C22 C21 C35 C36 65.4(4)
C2 C3 C7 C13 -92.6(4)
C4 C3 C7 C13 86.3(4)
C2 C3 C7 C29 139.2(3)
C4 C3 C7 C29 -42.0(4)
O10 C27 C26 O11 -0.9(4)
C22 C27 C26 O11 -179.1(3)
O10 C27 C26 C25 -179.8(3)
C22 C27 C26 C25 2.0(5)
C6 C5 C28 C38 -136.0(3)
C4 C5 C28 C38 44.9(4)
C6 C5 C28 C24 96.0(3)
C4 C5 C28 C24 -83.1(4)
C22 C21 C17 C18 -90.4(4)
C35 C21 C17 C18 143.1(3)
C22 C21 C17 C16 90.8(4)
C35 C21 C17 C16 -35.7(4)
O1 C2 C1 O2 -2.0(4)
C3 C2 C1 O2 179.6(3)
O1 C2 C1 C6 177.7(3)
C3 C2 C1 C6 -0.7(5)
C5 C6 C1 O2 -177.1(3)
O3 C6 C1 O2 2.7(5)
C5 C6 C1 C2 3.3(5)
O3 C6 C1 C2 -177.0(3)
C22 C23 C24 C25 -2.4(5)
C22 C23 C24 C28 177.2(3)
C5 C28 C24 C23 86.3(4)
C38 C28 C24 C23 -43.2(4)
C5 C28 C24 C25 -94.1(4)
C38 C28 C24 C25 136.3(3)
C18 C19 C20 O7 178.8(3)
O8 C19 C20 O7 -1.5(4)
C18 C19 C20 C15 0.0(5)
O8 C19 C20 C15 179.7(3)
C24 C23 C22 C27 -0.1(5)
C24 C23 C22 C21 178.9(3)
O10 C27 C22 C23 -177.7(3)
C26 C27 C22 C23 0.3(5)
O10 C27 C22 C21 3.3(5)
C26 C27 C22 C21 -178.7(3)
C17 C21 C22 C23 -88.8(4)
C35 C21 C22 C23 36.4(4)
C17 C21 C22 C27 90.2(4)
C35 C21 C22 C27 -144.6(3)
C18 C17 C16 C15 -1.0(5)
C21 C17 C16 C15 177.8(3)
O7 C20 C15 C16 -179.2(3)
C19 C20 C15 C16 -0.5(5)
O7 C20 C15 C14 3.4(5)
C19 C20 C15 C14 -178.0(3)
C17 C16 C15 C20 1.0(5)
C17 C16 C15 C14 178.5(3)
C9 C14 C15 C20 93.5(4)
C32 C14 C15 C20 -139.0(3)
C9 C14 C15 C16 -83.8(4)
C32 C14 C15 C16 43.7(4)
O4 C10 C11 O5 -0.6(5)
C9 C10 C11 O5 -179.7(3)
O4 C10 C11 C12 178.7(3)
C9 C10 C11 C12 -0.5(5)
O8 C19 C18 C17 -179.7(3)
C20 C19 C18 C17 0.0(5)
O8 C19 C18 O9 0.6(5)
C20 C19 C18 O9 -179.7(3)
C16 C17 C18 C19 0.5(5)
C21 C17 C18 C19 -178.4(3)
C16 C17 C18 O9 -179.8(3)
C21 C17 C18 O9 1.3(5)
C5 C28 C38 C39 168.3(3)
C24 C28 C38 C39 -63.6(4)
C49 C48 C47 C46 -2.5(5)
C54 C48 C47 C46 177.0(3)
C49 C48 C47 C55 175.3(3)
C54 C48 C47 C55 -5.3(5)
C41 C46 C47 C48 -179.0(3)
C45 C46 C47 C48 0.8(5)
C41 C46 C47 C55 3.1(5)
C45 C46 C47 C55 -177.1(3)
O11 C26 C25 O12 -2.0(5)
C27 C26 C25 O12 176.9(3)
O11 C26 C25 C24 176.4(3)
C27 C26 C25 C24 -4.7(5)
C23 C24 C25 C26 4.7(5)
C28 C24 C25 C26 -174.8(3)
C23 C24 C25 O12 -176.8(3)
C28 C24 C25 O12 3.7(4)
C13 C8 C9 C10 -3.4(5)
C13 C8 C9 C14 178.7(3)
O4 C10 C9 C8 -176.7(3)
C11 C10 C9 C8 2.6(5)
O4 C10 C9 C14 1.2(4)
C11 C10 C9 C14 -179.6(3)
C15 C14 C9 C8 88.7(4)
C32 C14 C9 C8 -40.0(4)
C15 C14 C9 C10 -89.1(4)
C32 C14 C9 C10 142.2(3)
C9 C14 C32 C33 -65.9(4)
C15 C14 C32 C33 167.9(3)
C45 C50 C49 C51 -178.1(3)
C45 C50 C49 C48 1.2(5)
C47 C48 C49 C50 1.5(5)
C54 C48 C49 C50 -178.0(3)
C47 C48 C49 C51 -179.2(3)
C54 C48 C49 C51 1.4(5)
C3 C7 C29 C30 -171.2(3)
C13 C7 C29 C30 61.5(4)
C31 C30 C29 C7 170.1(3)
O15 C37 C36 C35 -175.4(3)
C21 C35 C36 C37 -174.8(3)
C2 C3 C4 C5 1.2(5)
C7 C3 C4 C5 -177.7(3)
C6 C5 C4 C3 1.3(5)
C28 C5 C4 C3 -179.6(3)
C10 C11 C12 O6 177.3(3)
O5 C11 C12 O6 -3.5(4)
C10 C11 C12 C13 -0.9(5)
O5 C11 C12 C13 178.3(3)
C49 C50 C45 C46 -2.9(5)
C49 C50 C45 C44 177.5(3)
C47 C46 C45 C50 1.9(5)
C41 C46 C45 C50 -178.3(3)
C47 C46 C45 C44 -178.5(3)
C41 C46 C45 C44 1.3(5)
C43 C44 C45 C50 179.4(4)
C43 C44 C45 C46 -0.2(5)
C9 C8 C13 C12 2.0(5)
C9 C8 C13 C7 -177.9(3)
O6 C12 C13 C8 -177.8(3)
C11 C12 C13 C8 0.2(5)
O6 C12 C13 C7 2.1(5)
C11 C12 C13 C7 -179.8(3)
C3 C7 C13 C8 -93.4(4)
C29 C7 C13 C8 33.9(4)
C3 C7 C13 C12 86.7(4)
C29 C7 C13 C12 -146.1(3)
C50 C49 C51 C52 178.1(4)
C48 C49 C51 C52 -1.2(5)
C28 C38 C39 C40 153.9(3)
C49 C51 C52 C53 0.7(6)
C38 C39 C40 O16 54.3(4)
O14 C34 C33 C32 172.0(3)
C14 C32 C33 C34 171.2(3)
C43 C42 C41 C46 -0.7(6)
C47 C46 C41 C42 178.9(4)
C45 C46 C41 C42 -0.9(5)
C47 C48 C54 C53 179.4(4)
C49 C48 C54 C53 -1.2(5)
C29 C30 C31 O13 -172.1(3)
C45 C44 C43 C42 -1.4(6)
C41 C42 C43 C44 1.9(6)
C48 C54 C53 C52 0.7(6)
C51 C52 C53 C54 -0.5(7)
C59 O17 C55 C47 -171.0(3)
C48 C47 C55 O17 -106.2(4)
C46 C47 C55 O17 71.7(4)
